data_4317987
loop_
_publ_author_name
'J. Jiang'
'M. J. Sarsfield'
'J. C. Renshaw'
'F. R. Livens'
'D. Collison'
'J. M. Charnock'
'M. Helliwell'
'H. Eccles'

_publ_section_title
;
 Synthesis and Characterization of Uranyl Compounds with Iminodiacetate
 and Oxydiacetate Displaying Variable Denticity
;
_journal_name_full 'Inorganic Chemistry'
_journal_page_first 2799
_journal_page_last 2806
_journal_paper_doi 10.1021/ic020121v
_journal_volume 41
_journal_year 2002
_chemical_formula_sum 'C14 H26 N2 O12 U'
_chemical_formula_weight 652.39
_space_group_IT_number 62
_symmetry_cell_setting orthorhombic
_symmetry_Int_Tables_number 62
_symmetry_space_group_name_Hall '-P 2ac 2n'
_symmetry_space_group_name_H-M 'P n m a'
_cell_angle_alpha 90
_cell_angle_beta 90
_cell_angle_gamma 90
_cell_formula_units_Z 4
_cell_length_a 10.996(5)
_cell_length_b 21.42(1)
_cell_length_c 8.700(3)
_cell_measurement_reflns_used 25
_cell_measurement_temperature 296.2
_cell_measurement_theta_max 10.2
_cell_measurement_theta_min 7.2
_cell_volume 2049.1(15)
_computing_cell_refinement 'MSC/AFC Diffractometer Control'
_computing_data_collection 'MSC/AFC Diffractometer Control'
_computing_data_reduction 'teXsan (MSC, 1995)'
_computing_publication_material 'teXsan (MSC, 1995)'
_computing_structure_refinement 'teXsan (MSC, 1995)'
_computing_structure_solution
;
SIR92 (Altomare, et. al. 1993)
;
_diffrn_ambient_temperature 296.2
_diffrn_measurement_device 'Rigaku AFC6S'
_diffrn_measurement_method \w-2\q
_diffrn_orient_matrix_UB_11 -0.04934
_diffrn_orient_matrix_UB_12 -0.01207
_diffrn_orient_matrix_UB_13 -0.09188
_diffrn_orient_matrix_UB_21 -0.02419
_diffrn_orient_matrix_UB_22 0.04461
_diffrn_orient_matrix_UB_23 -0.01480
_diffrn_orient_matrix_UB_31 0.07247
_diffrn_orient_matrix_UB_32 0.00663
_diffrn_orient_matrix_UB_33 -0.06746
_diffrn_radiation_detector 'scintillation counter'
_diffrn_radiation_monochromator graphite
_diffrn_radiation_source 'X-ray tube'
_diffrn_radiation_type 'Mo K\a'
_diffrn_radiation_wavelength 0.7107
_diffrn_reflns_av_R_equivalents 0.73428
_diffrn_reflns_av_sigmaI/netI 0.070
_diffrn_reflns_limit_h_max 13
_diffrn_reflns_limit_h_min 0
_diffrn_reflns_limit_k_max 25
_diffrn_reflns_limit_k_min 0
_diffrn_reflns_limit_l_max 10
_diffrn_reflns_limit_l_min 0
_diffrn_reflns_number 1981
_diffrn_reflns_reduction_process 'Lp corrections applied'
_diffrn_reflns_theta_max 25.00
_diffrn_reflns_theta_min 0.95
_diffrn_standards_decay_% 5.23
_diffrn_standards_interval_count 150
_diffrn_standards_number 3
_exptl_absorpt_coefficient_mu 7.988
_exptl_absorpt_correction_T_max 1.000
_exptl_absorpt_correction_T_min 0.632
_exptl_absorpt_correction_type
;
\y scans (North,Phillips & Matthews, 1968)
;
_exptl_crystal_colour yellow
_exptl_crystal_density_diffrn 2.115
_exptl_crystal_density_meas ?
_exptl_crystal_description block
_exptl_crystal_F_000 1248.00
_exptl_crystal_size_max 0.25
_exptl_crystal_size_mid 0.20
_exptl_crystal_size_min 0.16
_refine_diff_density_max 1.08
_refine_diff_density_min -1.22
_refine_ls_extinction_coef 0.00000158(5)
_refine_ls_extinction_expression 'equ(3) Acta Cryst.(1968) A24, p213.'
_refine_ls_extinction_method 'Zachariasen (1967)'
_refine_ls_goodness_of_fit_all 1.600
_refine_ls_goodness_of_fit_obs 1.655
_refine_ls_hydrogen_treatment noref
_refine_ls_matrix_type full
_refine_ls_number_constraints 0
_refine_ls_number_parameters 140
_refine_ls_number_reflns 1325
_refine_ls_number_restraints 0
_refine_ls_R_factor_all 0.0845
_refine_ls_R_factor_obs 0.0429
_refine_ls_shift/esd_max 0.0000
_refine_ls_shift/esd_mean 0.0150
_refine_ls_structure_factor_coef F
_refine_ls_weighting_details 'w = 1/[\s^2^(Fo) + 0.00011|Fo|^2^]'
_refine_ls_weighting_scheme calc
_refine_ls_wR_factor_all 0.0484
_refine_ls_wR_factor_obs 0.0430
_reflns_number_observed 1325
_reflns_number_total 1979
_reflns_observed_criterion >2.00\s(I)
_cod_data_source_file ic020121v_3.cif
_cod_data_source_block C14H26N2O12U
_cod_depositor_comments
;
 Correcting the data name order in the GEOM_TORSION loop.

 Antanas Vaitkus,
 2018-08-08

The following automatic conversions were performed:

'_exptl_crystal_density_meas' value 'not measured' was changed to '?'
- the value is perceived as not measured.

Automatic conversion script
Id: cif_fix_values 3008 2015-01-20 13:52:24Z robertas 

The following automatic conversions were performed:

'_refine_ls_weighting_scheme' value 'w = 1/[\s^2^(Fo) +
0.00011|Fo|^2^]' was changed to 'calc'. New tag
'_refine_ls_weighting_details' was created. The value of the new tag
was set to 'w = 1/[\s^2^(Fo) + 0.00011|Fo|^2^]'.

Automatic conversion script
Id: cif_fix_values 3143 2015-03-26 13:38:13Z robertas 

The following automatic conversions were performed:
data name '_geom_bond_atom_site_label_D' replaced with
'_geom_hbond_atom_site_label_D' as specified in the replacement file
'/home/antanas/src/cod-tools/trunk/data/replacement-values/replacement_tags.lst'.

data
name '_geom_bond_atom_site_label_H' replaced with
'_geom_hbond_atom_site_label_H' as specified in the replacement file
'/home/antanas/src/cod-tools/trunk/data/replacement-values/replacement_tags.lst'.

data
name '_geom_contact_atom_site_label_a' replaced with
'_geom_hbond_atom_site_label_A' as specified in the replacement file
'/home/antanas/src/cod-tools/trunk/data/replacement-values/replacement_tags.lst'.

data
name '_geom_bond_distance_DH' replaced with '_geom_hbond_distance_DH'
as specified in the replacement file
'/home/antanas/src/cod-tools/trunk/data/replacement-values/replacement_tags.lst'.

data
name '_geom_contact_distance_HA' replaced with
'_geom_hbond_distance_HA' as specified in the replacement file
'/home/antanas/src/cod-tools/trunk/data/replacement-values/replacement_tags.lst'.

data
name '_geom_contact_distance_DA' replaced with
'_geom_hbond_distance_DA' as specified in the replacement file
'/home/antanas/src/cod-tools/trunk/data/replacement-values/replacement_tags.lst'.

data
name '_geom_angle_DHA' replaced with '_geom_hbond_angle_DHA' as
specified in the replacement file
'/home/antanas/src/cod-tools/trunk/data/replacement-values/replacement_tags.lst'.

data
name '_geom_contact_site_symmetry_A' replaced with
'_geom_hbond_site_symmetry_A' as specified in the replacement file
'/home/antanas/src/cod-tools/trunk/data/replacement-values/replacement_tags.lst'.

Automatic conversion script
Id: cif_correct_tags 5005 2017-03-03 11:38:54Z antanas 
;
_cod_original_cell_volume 2049(1)
_cod_original_sg_symbol_H-M 'P n m a    '
_cod_original_formula_sum 'C14 H26 N2 O12 U '
_cod_database_code 4317987

loop_
_symmetry_equiv_pos_as_xyz
'   +x,   +y,   +z'
1/2+x,1/2-y,1/2-z
'   -x,1/2+y,   -z'
'1/2-x,   -y,1/2+z'
'   -x,   -y,   -z'
1/2-x,1/2+y,1/2+z
'   +x,1/2-y,   +z'
'1/2+x,   +y,1/2-z'

loop_
_atom_site_aniso_label
_atom_site_aniso_U_11
_atom_site_aniso_U_22
_atom_site_aniso_U_33
_atom_site_aniso_U_12
_atom_site_aniso_U_13
_atom_site_aniso_U_23
U(1) 0.0268(4) 0.0238(3) 0.0304(4) 0.0000 0.0009(3) 0.0000
O(1) 0.023(4) 0.025(5) 0.100(7) 0.002(3) -0.002(5) -0.002(5)
O(2) 0.043(5) 0.033(5) 0.077(7) -0.004(4) -0.009(5) 0.005(5)
O(3) 0.017(5) 0.031(6) 0.063(8) 0.0000 0.006(6) 0.0000
O(4) 0.030(5) 0.074(6) 0.061(6) -0.015(5) -0.004(5) 0.024(5)
O(5) 0.043(5) 0.027(5) 0.065(6) -0.005(4) -0.005(4) 0.016(4)
O(6) 0.048(9) 0.048(9) 0.08(1) 0.0000 0.024(8) 0.0000
O(7) 0.037(8) 0.051(8) 0.050(8) 0.0000 -0.006(6) 0.0000
O(8) 0.036(8) 0.051(8) 0.029(7) 0.0000 -0.001(6) 0.0000
N(1) 0.034(6) 0.047(6) 0.023(5) 0.008(5) 0.012(5) -0.002(4)
C(1) 0.033(7) 0.013(5) 0.049(8) -0.001(5) -0.008(6) 0.000(5)
C(2) 0.039(7) 0.019(7) 0.067(9) -0.013(5) 0.000(7) 0.007(7)
C(3) 0.024(6) 0.041(8) 0.028(7) 0.004(5) 0.005(5) -0.011(6)
C(4) 0.030(7) 0.032(8) 0.07(1) -0.012(5) 0.000(7) -0.009(7)
C(5) 0.047(8) 0.040(9) 0.044(9) -0.006(6) 0.008(6) 0.005(6)
C(6) 0.06(1) 0.047(8) 0.039(8) -0.016(7) -0.001(7) 0.001(6)
C(7) 0.061(9) 0.029(7) 0.042(8) -0.013(6) 0.000(7) 0.004(6)

loop_
_atom_site_label
_atom_site_fract_x
_atom_site_fract_y
_atom_site_fract_z
_atom_site_U_iso_or_equiv
_atom_site_occupancy
_atom_site_refinement_flags
_atom_site_thermal_displace_type
_atom_site_calc_flag
_atom_site_calc_attached_atom
U(1) 0.06764(6) 0.2500 0.02222(7) 0.0270(2) 0.500 ST Uani d ?
O(1) 0.1700(6) 0.3456(3) -0.008(1) 0.049(3) 1.000 . Uani d ?
O(2) 0.3219(7) 0.4123(4) -0.0486(10) 0.051(3) 1.000 . Uani d ?
O(3) 0.3001(9) 0.2500 -0.002(1) 0.037(3) 0.500 ST Uani d ?
O(4) -0.0756(8) 0.1701(4) 0.0778(10) 0.055(3) 1.000 . Uani d ?
O(5) -0.2211(7) 0.0980(4) 0.0749(9) 0.045(3) 1.000 . Uani d ?
O(6) -0.201(1) 0.2500 -0.090(2) 0.059(5) 0.500 ST Uani d ?
O(7) 0.093(1) 0.2500 0.222(1) 0.046(4) 0.500 ST Uani d ?
O(8) 0.048(1) 0.2500 -0.178(1) 0.039(4) 0.500 ST Uani d ?
N(1) 0.9398(9) 0.0164(4) 0.2016(9) 0.035(3) 1.000 . Uani d ?
C(1) 0.2828(10) 0.3595(5) -0.022(1) 0.032(3) 1.000 . Uani d ?
C(2) 0.369(1) 0.3051(5) -0.011(1) 0.042(4) 1.000 . Uani d ?
C(3) -0.1764(10) 0.1485(5) 0.043(1) 0.031(4) 1.000 . Uani d ?
C(4) -0.261(1) 0.1935(5) -0.047(2) 0.045(4) 1.000 . Uani d ?
C(5) 0.982(1) -0.0203(6) 0.065(1) 0.044(4) 1.000 . Uani d ?
C(6) 1.041(1) 0.0506(6) 0.278(1) 0.047(4) 1.000 . Uani d ?
C(7) 0.877(1) -0.0250(6) 0.312(1) 0.044(4) 1.000 . Uani d ?
H(1) 0.8818 0.0470 0.1712 0.035 1.000 . Uiso c ?
H(2a) 0.4240 0.3109 0.0777 0.046 1.000 . Uiso c ?
H(2b) 0.4255 0.3040 -0.0997 0.046 1.000 . Uiso c ?
H(4a) -0.3392 0.2045 0.0114 0.064 1.000 . Uiso c ?
H(4b) -0.2992 0.1716 -0.1394 0.064 1.000 . Uiso c ?
H(5a) 1.0476 -0.0461 0.1044 0.059 1.000 . Uiso c ?
H(5b) 0.9150 -0.0481 0.0432 0.059 1.000 . Uiso c ?
H(6c) 1.0130 0.0726 0.3694 0.036 1.000 . Uiso c ?
H(6a) 1.1010 0.0198 0.3177 0.036 1.000 . Uiso c ?
H(6b) 1.0809 0.0778 0.2135 0.036 1.000 . Uiso c ?
H(7a) 0.8520 -0.0048 0.4001 0.041 1.000 . Uiso c ?
H(7b) 0.8137 -0.0467 0.2627 0.041 1.000 . Uiso c ?
H(7c) 0.9376 -0.0579 0.3439 0.041 1.000 . Uiso c ?

loop_
_atom_type_symbol
_atom_type_oxidation_number
_atom_type_number_in_cell
_atom_type_scat_dispersion_real
_atom_type_scat_dispersion_imag
_atom_type_scat_source
C 0 56 0.003 0.002
;International Tables for Crystallography
(1992, Vol. C, Tables 4.2.6.8 and 6.1.1.1)
;
H 0 104 0.000 0.000
;International Tables for Crystallography
(1992, Vol. C, Table 6.1.1.2)
;
N 0 8 0.006 0.003
;International Tables for Crystallography
(1992, Vol. C, Tables 4.2.6.8 and 6.1.1.1)
;
O 0 48 0.011 0.006
;International Tables for Crystallography
(1992, Vol. C, Tables 4.2.6.8 and 6.1.1.1)
;
U 0 4 -9.677 9.665
;International Tables for Crystallography
(1992, Vol. C, Tables 4.2.6.8 and 6.1.1.1)
;

loop_
_geom_angle_atom_site_label_1
_geom_angle_atom_site_label_2
_geom_angle_atom_site_label_3
_geom_angle
_geom_angle_site_symmetry_1
_geom_angle_site_symmetry_2
_geom_angle_site_symmetry_3
_geom_angle_publ_flag
O(1) U(1) O(1) 121.1(3) . . 7 yes
O(1) U(1) O(3) 60.9(2) . . . yes
O(1) U(1) O(4) 165.4(3) . . . yes
O(1) U(1) O(4) 73.3(3) . . 7 yes
O(1) U(1) O(7) 92.1(3) . . . yes
O(1) U(1) O(8) 86.9(3) . . . yes
O(1) U(1) O(3) 60.9(2) 7 . . yes
O(1) U(1) O(4) 73.3(3) 7 . . yes
O(1) U(1) O(4) 165.4(3) 7 . 7 yes
O(1) U(1) O(7) 92.1(3) 7 . . yes
O(1) U(1) O(8) 86.9(3) 7 . . yes
O(3) U(1) O(4) 132.6(2) . . . yes
O(3) U(1) O(4) 132.6(2) . . 7 yes
O(3) U(1) O(7) 85.7(5) . . . yes
O(3) U(1) O(8) 92.2(4) . . . yes
O(4) U(1) O(4) 92.2(4) . . 7 yes
O(4) U(1) O(7) 84.4(3) . . . yes
O(4) U(1) O(8) 97.1(3) . . . yes
O(4) U(1) O(7) 84.4(3) 7 . . yes
O(4) U(1) O(8) 97.1(3) 7 . . yes
O(7) U(1) O(8) 177.9(5) . . . yes
U(1) O(1) C(1) 132.5(6) . . . yes
U(1) O(3) C(2) 122.7(6) . . . yes
U(1) O(3) C(2) 122.7(6) . . 7 yes
C(2) O(3) C(2) 114(1) . . 7 yes
U(1) O(4) C(3) 144.1(8) . . . yes
C(4) O(6) C(4) 116(1) . . 7 yes
C(5) N(1) C(6) 112.3(10) . . . yes
C(5) N(1) C(7) 110.2(9) . . . yes
C(5) N(1) H(1) 110.5 . . . no
C(6) N(1) C(7) 110.8(9) . . . yes
C(6) N(1) H(1) 106.5 . . . no
C(7) N(1) H(1) 106.2 . . . no
O(1) C(1) O(2) 124.7(10) . . . yes
O(1) C(1) C(2) 114.9(9) . . . yes
O(2) C(1) C(2) 120.4(10) . . . yes
O(3) C(2) C(1) 108.6(9) . . . yes
O(3) C(2) H(2a) 113.0 . . . no
O(3) C(2) H(2b) 111.3 . . . no
C(1) C(2) H(2a) 109.8 . . . no
C(1) C(2) H(2b) 111.3 . . . no
H(2a) C(2) H(2b) 102.8 . . . no
O(4) C(3) O(5) 129(1) . . . yes
O(4) C(3) C(4) 115(1) . . . yes
O(5) C(3) C(4) 115.2(10) . . . yes
O(6) C(4) C(3) 112(1) . . . yes
O(6) C(4) H(4a) 108.6 . . . no
O(6) C(4) H(4b) 111.6 . . . no
C(3) C(4) H(4a) 113.6 . . . no
C(3) C(4) H(4b) 111.0 . . . no
H(4a) C(4) H(4b) 98.6 . . . no
N(1) C(5) C(5) 112(1) . . 5_755 yes
N(1) C(5) H(5a) 104.8 . . . no
N(1) C(5) H(5b) 104.1 . . . no
C(5) C(5) H(5a) 114.0 5_755 . . no
C(5) C(5) H(5b) 114.1 5_755 . . no
H(5a) C(5) H(5b) 106.6 . . . no
N(1) C(6) H(6c) 111.8 . . . no
N(1) C(6) H(6a) 108.9 . . . no
N(1) C(6) H(6b) 113.7 . . . no
H(6c) C(6) H(6a) 103.9 . . . no
H(6c) C(6) H(6b) 110.0 . . . no
H(6a) C(6) H(6b) 108.0 . . . no
N(1) C(7) H(7a) 113.4 . . . no
N(1) C(7) H(7b) 110.1 . . . no
N(1) C(7) H(7c) 106.5 . . . no
H(7a) C(7) H(7b) 113.4 . . . no
H(7a) C(7) H(7c) 107.3 . . . no
H(7b) C(7) H(7c) 105.6 . . . no

loop_
_geom_bond_atom_site_label_1
_geom_bond_atom_site_label_2
_geom_bond_distance
_geom_bond_site_symmetry_1
_geom_bond_site_symmetry_2
_geom_bond_publ_flag
U(1) O(1) 2.352(7) . . yes
U(1) O(1) 2.352(7) . 7 yes
U(1) O(3) 2.564(10) . . yes
U(1) O(4) 2.376(8) . . yes
U(1) O(4) 2.376(8) . 7 yes
U(1) O(7) 1.76(1) . . yes
U(1) O(8) 1.76(1) . . yes
O(1) C(1) 1.28(1) . . yes
O(2) C(1) 1.23(1) . . yes
O(3) C(2) 1.40(1) . . yes
O(3) C(2) 1.40(1) . 7 yes
O(4) C(3) 1.24(1) . . yes
O(5) C(3) 1.22(1) . . yes
O(6) C(4) 1.43(1) . . yes
O(6) C(4) 1.43(1) . 7 yes
N(1) C(5) 1.50(1) . . yes
N(1) C(6) 1.48(1) . . yes
N(1) C(7) 1.48(1) . . yes
N(1) H(1) 0.95 . . no
C(1) C(2) 1.50(1) . . yes
C(2) H(2a) 0.99 . . no
C(2) H(2b) 0.99 . . no
C(3) C(4) 1.55(2) . . yes
C(4) H(4a) 1.03 . . no
C(4) H(4b) 1.02 . . no
C(5) C(5) 1.49(2) . 5_755 yes
C(5) H(5a) 0.97 . . no
C(5) H(5b) 0.97 . . no
C(6) H(6c) 0.97 . . no
C(6) H(6a) 1.00 . . no
C(6) H(6b) 0.92 . . no
C(7) H(7a) 0.92 . . no
C(7) H(7b) 0.94 . . no
C(7) H(7c) 1.01 . . no

loop_
_geom_contact_atom_site_label_1
_geom_contact_atom_site_label_2
_geom_contact_distance
_geom_contact_site_symmetry_1
_geom_contact_site_symmetry_2
_geom_contact_publ_flag
O(1) C(5) 3.36(1) . 3_655 no
O(2) C(7) 3.23(1) . 2_455 no
O(2) C(7) 3.44(1) . 3_655 no
O(2) C(6) 3.46(2) . 2_455 no
O(3) O(6) 3.55(2) . 2_554 no
O(4) C(6) 3.35(2) . 1_455 no
O(4) N(1) 3.47(1) . 1_455 no
O(4) C(5) 3.59(2) . 5_655 no
O(5) N(1) 2.72(1) . 1_455 no
O(5) C(6) 3.09(2) . 8_355 no
O(5) C(7) 3.25(1) . 4_554 no
O(5) C(5) 3.34(2) . 5_655 no
O(5) C(5) 3.38(1) . 1_455 no
O(5) C(7) 3.52(1) . 1_455 no
O(5) C(6) 3.52(2) . 1_455 no
O(6) O(8) 3.41(2) . 2_454 no
O(7) C(4) 3.47(2) . 2 no
O(7) C(4) 3.47(2) . 8 no
O(8) C(4) 3.40(2) . 2_554 no
O(8) C(4) 3.40(2) . 8_554 no
O(8) C(2) 3.55(2) . 2_454 no
O(8) C(2) 3.55(2) . 8_454 no
N(1) C(3) 3.40(1) . 1_655 no
U(1) O(6) 3.12(1) . . no

loop_
_geom_hbond_atom_site_label_D
_geom_hbond_atom_site_label_H
_geom_hbond_atom_site_label_A
_geom_hbond_distance_DH
_geom_hbond_distance_HA
_geom_hbond_distance_DA
_geom_hbond_angle_DHA
_geom_hbond_site_symmetry_A
N(1) H(1) O(5) 0.95 1.78 2.72(1) 168.0 1_655

loop_
_geom_torsion_atom_site_label_1
_geom_torsion_atom_site_label_2
_geom_torsion_atom_site_label_3
_geom_torsion_atom_site_label_4
_geom_torsion_site_symmetry_1
_geom_torsion_site_symmetry_2
_geom_torsion_site_symmetry_3
_geom_torsion_site_symmetry_4
_geom_torsion
_geom_torsion_publ_flag
U(1) O(1) C(1) O(2) . . . . 174.5(8) no
U(1) O(1) C(1) C(2) . . . . -2(1) no
U(1) O(1) C(1) O(2) . 7 7 7 -174.5(8) no
U(1) O(1) C(1) C(2) . 7 7 7 2(1) no
U(1) O(3) C(2) C(1) . . . . -6(1) no
U(1) O(3) C(2) C(1) . . 7 7 6(1) no
U(1) O(4) C(3) O(5) . . . . 165.6(9) no
U(1) O(4) C(3) C(4) . . . . -18(1) no
U(1) O(4) C(3) O(5) . 7 7 7 -165.6(9) no
U(1) O(4) C(3) C(4) . 7 7 7 18(1) no
O(1) U(1) O(1) C(1) . . 7 7 10(1) no
O(1) U(1) O(3) C(2) . . . . 3.8(9) no
O(1) U(1) O(3) C(2) . . . 7 -174(1) no
O(1) U(1) O(4) C(3) . . . . 66(1) no
O(1) U(1) O(4) C(3) . . 7 7 123(1) no
O(1) C(1) C(2) O(3) . . . . 5(1) no
O(2) C(1) C(2) O(3) . . . . -172(1) no
O(3) U(1) O(1) C(1) . . . . 0(1) no
O(3) U(1) O(1) C(1) . . 7 7 0(1) no
O(3) U(1) O(4) C(3) . . . . -138(1) no
O(3) U(1) O(4) C(3) . . 7 7 138(1) no
O(4) U(1) O(1) C(1) . . . . 159(1) no
O(4) U(1) O(1) C(1) . . 7 7 -167(1) no
O(4) U(1) O(3) C(2) . . . . -169.3(9) no
O(4) U(1) O(3) C(2) . . . 7 12(1) no
O(4) U(1) O(4) C(3) . . 7 7 -58(1) no
O(4) C(3) C(4) O(6) . . . . 7(1) no
O(5) C(3) C(4) O(6) . . . . -176(1) no
O(7) U(1) O(1) C(1) . . . . 83(1) no
O(7) U(1) O(1) C(1) . . 7 7 -83(1) no
O(7) U(1) O(3) C(2) . . . . -91(1) no
O(7) U(1) O(3) C(2) . . . 7 91(1) no
O(7) U(1) O(4) C(3) . . . . 142(1) no
O(7) U(1) O(4) C(3) . . 7 7 -142(1) no
O(8) U(1) O(1) C(1) . . . . -94(1) no
O(8) U(1) O(1) C(1) . . 7 7 94(1) no
O(8) U(1) O(3) C(2) . . . . 88(1) no
O(8) U(1) O(3) C(2) . . . 7 -88(1) no
O(8) U(1) O(4) C(3) . . . . -38(1) no
O(8) U(1) O(4) C(3) . . 7 7 38(1) no
N(1) C(5) C(5) N(1) . . 5_755 5_755 -180.0000 no
C(1) C(2) O(3) C(2) . . . 7 172.0(8) no
C(3) C(4) O(6) C(4) . . . 7 -127(1) no
C(5) C(5) N(1) C(6) . 5_755 5_755 5_755 70(1) no
C(5) C(5) N(1) C(7) . 5_755 5_755 5_755 -165(1) no
